data_2013764
loop_
_publ_author_name
'Burrow, Robert A.'
'Facco, Janaina T.'
'Lang, Ernesto S.'
'Farrar, David H.'
'Lough, Alan J.'

_publ_section_title
;
 <i>trans</i>-Dichloro(dimethyl
 sulfide-\k<i>S</i>)(pyridine-\k<i>N</i>)platinum(II)
;
_journal_issue 1
_journal_name_full 'Acta Crystallographica Section C'
_journal_page_first m7
_journal_page_last m9
_journal_paper_doi 10.1107/S0108270103026465
_journal_volume 60
_journal_year 2004
_chemical_formula_iupac '[Pt Cl2 (C5 H5 N) (C2 H6 S)]'
_chemical_formula_moiety 'C7 H11 Cl2 N Pt S'
_chemical_formula_sum 'C7 H11 Cl2 N Pt S'
_chemical_formula_weight 407.22
_chemical_name_systematic
;
trans-Dichloro(dimethyl sulfide-\kS)(pyridine-\kN)platinum(II)
;
_space_group_IT_number 14
_symmetry_cell_setting monoclinic
_symmetry_space_group_name_Hall '-P 2ybc'
_symmetry_space_group_name_H-M 'P 1 21/c 1'
_atom_sites_solution_hydrogens geom
_atom_sites_solution_primary direct
_atom_sites_solution_secondary difmap
_cell_angle_alpha 90
_cell_angle_beta 96.32(3)
_cell_angle_gamma 90
_cell_formula_units_Z 4
_cell_length_a 8.5159(17)
_cell_length_b 5.9128(12)
_cell_length_c 21.586(4)
_cell_measurement_reflns_used 36336
_cell_measurement_temperature 100(2)
_cell_measurement_theta_max 27.5
_cell_measurement_theta_min 4.1
_cell_volume 1080.3(4)
_computing_cell_refinement 'DENZO-SMN (Otwinowski & Minor, 1997)'
_computing_data_collection 'KappaCCD Server Software (Nonius, 1997)'
_computing_data_reduction DENZO-SMN
_computing_molecular_graphics 'ORTEP-3 for Windows (Farrugia, 1997) and PLATON (Spek, 2003)'
_computing_publication_material SHELXL97
_computing_structure_refinement 'SHELXL97 (Sheldrick, 1997)'
_computing_structure_solution 'SHELXS97 (Sheldrick, 1997)'
_diffrn_ambient_temperature 100(2)
_diffrn_measured_fraction_theta_full 0.994
_diffrn_measured_fraction_theta_max 0.994
_diffrn_measurement_device_type 'Nonius KappaCCD area-detector'
_diffrn_measurement_method '\f scans and \w scans with \k offsets'
_diffrn_radiation_monochromator graphite
_diffrn_radiation_source 'fine-focus sealed tube'
_diffrn_radiation_type MoK\a
_diffrn_radiation_wavelength 0.71073
_diffrn_reflns_av_R_equivalents 0.096
_diffrn_reflns_av_sigmaI/netI 0.075
_diffrn_reflns_limit_h_max 11
_diffrn_reflns_limit_h_min -11
_diffrn_reflns_limit_k_max 7
_diffrn_reflns_limit_k_min -7
_diffrn_reflns_limit_l_max 27
_diffrn_reflns_limit_l_min -27
_diffrn_reflns_number 11912
_diffrn_reflns_theta_full 27.50
_diffrn_reflns_theta_max 27.50
_diffrn_reflns_theta_min 4.20
_diffrn_standards_interval_time 0
_diffrn_standards_number 0
_exptl_absorpt_coefficient_mu 13.624
_exptl_absorpt_correction_T_max 0.075
_exptl_absorpt_correction_T_min 0.060
_exptl_absorpt_correction_type multi-scan
_exptl_absorpt_process_details 'DENZO-SMN (Otwinowski & Minor, 1997)'
_exptl_crystal_colour orange
_exptl_crystal_density_diffrn 2.504
_exptl_crystal_density_meas ?
_exptl_crystal_density_method 'not measured'
_exptl_crystal_description block
_exptl_crystal_F_000 752
_exptl_crystal_size_max 0.22
_exptl_crystal_size_mid 0.22
_exptl_crystal_size_min 0.19
_refine_diff_density_max 2.14
_refine_diff_density_min -1.94
_refine_ls_extinction_method none
_refine_ls_goodness_of_fit_ref 0.965
_refine_ls_hydrogen_treatment constr
_refine_ls_matrix_type full
_refine_ls_number_parameters 111
_refine_ls_number_reflns 2459
_refine_ls_number_restraints 0
_refine_ls_restrained_S_all 0.965
_refine_ls_R_factor_all 0.068
_refine_ls_R_factor_gt 0.038
_refine_ls_shift/su_max 0.001
_refine_ls_shift/su_mean 0.000
_refine_ls_structure_factor_coef Fsqd
_refine_ls_weighting_details 'calc w = 1/[\s^2^(Fo^2^)+(0.0353P)^2^] where P=(Fo^2^+2Fc^2^)/3'
_refine_ls_weighting_scheme calc
_refine_ls_wR_factor_gt 0.076
_refine_ls_wR_factor_ref 0.082
_reflns_number_gt 1756
_reflns_number_total 2459
_reflns_threshold_expression I>2\s(I)
_cod_data_source_file fg1718.cif
_cod_data_source_block I
_cod_depositor_comments
;
The following automatic conversions were performed:
'_symmetry_cell_setting' value 'Monoclinic' changed to 'monoclinic'
according to '/home/saulius/struct/CIF-dictionaries/cif_core.dic'
dictionary named 'cif_core.dic' version 2.4.1 from 2010-06-29.

Automatic conversion script
Id: cif_fix_enum 1527 2010-12-29 10:47:43Z saulius 

The following automatic conversions were performed:

'_symmetry_cell_setting' value 'Monoclinic' changed to 'monoclinic'
according to /home/saulius/struct/CIF-dictionaries/cif_core.dic
dictionary named 'cif_core.dic' version 2.4.1 from 2010-06-29.

Automatic conversion script
Id: cif_fix_values 1715 2011-07-08 13:25:40Z adriana 

The following automatic conversions were performed:

'_exptl_crystal_density_meas' value 'not measured' was changed to '?'
- the value is perceived as not measured.

Automatic conversion script
Id: cif_fix_values 3008 2015-01-20 13:52:24Z robertas 
;
_cod_original_sg_symbol_H-M 'P 21/c'
_cod_database_code 2013764
_cod_database_fobs_code 2013764

loop_
_symmetry_equiv_pos_as_xyz
'x, y, z'
'-x, y+1/2, -z+1/2'
'-x, -y, -z'
'x, -y-1/2, z-1/2'

loop_
_atom_site_label
_atom_site_fract_x
_atom_site_fract_y
_atom_site_fract_z
_atom_site_U_iso_or_equiv
_atom_site_adp_type
_atom_site_calc_flag
_atom_site_refinement_flags
_atom_site_occupancy
_atom_site_disorder_assembly
_atom_site_disorder_group
_atom_site_type_symbol
Pt 0.30654(3) 0.93969(5) 0.137114(13) 0.02717(12) Uani d . 1 . . Pt
Cl1 0.0402(2) 0.9030(4) 0.14632(9) 0.0354(5) Uani d . 1 . . Cl
Cl2 0.5687(2) 0.9856(4) 0.12215(9) 0.0323(5) Uani d . 1 . . Cl
S 0.3490(2) 1.1506(4) 0.22550(9) 0.0310(5) Uani d . 1 . . S
N 0.2765(7) 0.7342(11) 0.0607(3) 0.0290(15) Uani d . 1 . . N
C1 0.3484(10) 0.5317(16) 0.0614(4) 0.035(2) Uani d . 1 . . C
H1 0.4193 0.4924 0.0969 0.042 Uiso calc R 1 . . H
C2 0.3243(9) 0.3783(14) 0.0132(4) 0.033(2) Uani d . 1 . . C
H2 0.3770 0.2365 0.0158 0.040 Uiso calc R 1 . . H
C3 0.2223(9) 0.4336(15) -0.0389(4) 0.0350(19) Uani d . 1 . . C
H3 0.2011 0.3298 -0.0724 0.042 Uiso calc R 1 . . H
C4 0.1509(9) 0.6477(16) -0.0409(4) 0.036(2) Uani d . 1 . . C
H4 0.0832 0.6930 -0.0766 0.043 Uiso calc R 1 . . H
C5 0.1793(9) 0.7918(15) 0.0091(4) 0.0336(19) Uani d . 1 . . C
H5 0.1294 0.9357 0.0075 0.040 Uiso calc R 1 . . H
C6 0.2692(10) 0.9923(14) 0.2856(4) 0.033(2) Uani d . 1 . . C
H6A 0.2773 1.0818 0.3241 0.050 Uiso calc R 1 . . H
H6B 0.3287 0.8512 0.2931 0.050 Uiso calc R 1 . . H
H6C 0.1580 0.9573 0.2726 0.050 Uiso calc R 1 . . H
C7 0.2098(11) 1.3837(14) 0.2192(4) 0.039(2) Uani d . 1 . . C
H7A 0.2143 1.4624 0.2593 0.059 Uiso calc R 1 . . H
H7B 0.1028 1.3253 0.2078 0.059 Uiso calc R 1 . . H
H7C 0.2371 1.4893 0.1871 0.059 Uiso calc R 1 . . H

loop_
_atom_site_aniso_label
_atom_site_aniso_U_11
_atom_site_aniso_U_22
_atom_site_aniso_U_33
_atom_site_aniso_U_12
_atom_site_aniso_U_13
_atom_site_aniso_U_23
Pt 0.02837(17) 0.02433(18) 0.02783(17) 0.00028(15) -0.00126(11) -0.00113(15)
Cl1 0.0290(10) 0.0400(14) 0.0361(10) -0.0019(9) -0.0013(8) -0.0016(9)
Cl2 0.0296(10) 0.0349(12) 0.0316(10) -0.0001(8) -0.0006(8) -0.0040(8)
S 0.0325(11) 0.0275(11) 0.0323(10) 0.0000(9) 0.0009(9) -0.0050(9)
N 0.025(3) 0.027(4) 0.035(4) -0.005(3) -0.001(3) 0.003(3)
C1 0.032(4) 0.042(6) 0.032(4) 0.005(4) 0.005(4) -0.002(4)
C2 0.026(4) 0.032(5) 0.042(5) 0.000(3) 0.004(4) 0.002(4)
C3 0.040(5) 0.036(5) 0.029(4) -0.006(4) 0.004(4) -0.002(4)
C4 0.034(5) 0.038(5) 0.032(4) -0.001(4) -0.007(4) 0.000(4)
C5 0.034(5) 0.025(5) 0.041(5) 0.000(4) -0.003(4) 0.001(4)
C6 0.043(5) 0.028(5) 0.028(4) -0.002(4) -0.001(4) 0.000(3)
C7 0.055(6) 0.032(5) 0.031(4) 0.009(4) 0.007(4) 0.000(4)

loop_
_atom_type_symbol
_atom_type_description
_atom_type_scat_dispersion_real
_atom_type_scat_dispersion_imag
_atom_type_scat_source
C C 0.0033 0.0016 'International Tables Vol C Tables 4.2.6.8 and 6.1.1.4'
H H 0.0000 0.0000 'International Tables Vol C Tables 4.2.6.8 and 6.1.1.4'
S S 0.1246 0.1234 'International Tables Vol C Tables 4.2.6.8 and 6.1.1.4'
Cl Cl 0.1484 0.1585 'International Tables Vol C Tables 4.2.6.8 and 6.1.1.4'
Pt Pt -1.7033 8.3905 'International Tables Vol C Tables 4.2.6.8 and 6.1.1.4'
N N 0.0061 0.0033 'International Tables Vol C Tables 4.2.6.8 and 6.1.1.4'

loop_
_geom_angle_atom_site_label_1
_geom_angle_atom_site_label_2
_geom_angle_atom_site_label_3
_geom_angle
_geom_angle_publ_flag
N Pt S 176.36(18) y
N Pt Cl1 88.66(18) n
S Pt Cl1 92.65(8) n
N Pt Cl2 89.66(18) n
S Pt Cl2 89.20(7) n
Cl2 Pt Cl1 176.60(7) y
C6 S C7 98.9(4) y
C6 S Pt 106.4(3) ?
C7 S Pt 108.2(3) ?
C1 N C5 118.0(7) ?
C1 N Pt 120.3(5) ?
C5 N Pt 121.6(6) ?
N C1 C2 123.2(7) ?
N C1 H1 118.4 ?
C2 C1 H1 118.4 ?
C1 C2 C3 119.1(8) ?
C1 C2 H2 120.4 ?
C3 C2 H2 120.4 ?
C2 C3 C4 118.0(8) ?
C2 C3 H3 121.0 ?
C4 C3 H3 121.0 ?
C5 C4 C3 119.8(7) ?
C5 C4 H4 120.1 ?
C3 C4 H4 120.1 ?
N C5 C4 121.8(8) ?
N C5 H5 119.1 ?
C4 C5 H5 119.1 ?
S C6 H6A 109.5 ?
S C6 H6B 109.5 ?
H6A C6 H6B 109.5 ?
S C6 H6C 109.5 ?
H6A C6 H6C 109.5 ?
H6B C6 H6C 109.5 ?
S C7 H7A 109.5 ?
S C7 H7B 109.5 ?
H7A C7 H7B 109.5 ?
S C7 H7C 109.5 ?
H7A C7 H7C 109.5 ?
H7B C7 H7C 109.5 ?

loop_
_geom_bond_atom_site_label_1
_geom_bond_atom_site_label_2
_geom_bond_site_symmetry_2
_geom_bond_distance
_geom_bond_publ_flag
Pt N . 2.042(6) y
Pt S . 2.275(2) y
Pt Cl1 . 2.309(2) y
Pt Cl2 . 2.307(2) y
S C6 . 1.794(8) y
S C7 . 1.813(8) y
N C1 . 1.344(11) ?
N C5 . 1.355(9) ?
C1 C2 . 1.379(12) ?
C1 H1 . 0.95 ?
C2 C3 . 1.383(10) ?
C2 H2 . 0.95 ?
C3 C4 . 1.402(12) ?
C3 H3 . 0.95 ?
C4 C5 . 1.376(11) ?
C4 H4 . 0.95 ?
C5 H5 . 0.95 ?
C6 H6A . 0.98 ?
C6 H6B . 0.98 ?
C6 H6C . 0.98 ?
C7 H7A . 0.98 ?
C7 H7B . 0.98 ?
C7 H7C . 0.98 ?

loop_
_geom_hbond_atom_site_label_D
_geom_hbond_atom_site_label_H
_geom_hbond_atom_site_label_A
_geom_hbond_site_symmetry_A
_geom_hbond_distance_DH
_geom_hbond_distance_HA
_geom_hbond_distance_DA
_geom_hbond_angle_DHA
C7 H7B Cl1 . 0.98 2.85 3.484(9) 123
C4 H4 Cl1 3_575 0.95 2.95 3.752(9) 142
C3 H3 Cl1 3_565 0.95 2.82 3.632(8) 144
C6 H6B Cl2 2_645 0.98 2.90 3.773(8) 148
C6 H6A Cl2 2_655 0.98 2.90 3.711(8) 140
C7 H7A Cl2 2_655 0.98 2.99 3.772(9) 138
C3 H3 Cl2 3_665 0.95 2.99 3.640(9) 127

loop_
_geom_torsion_atom_site_label_1
_geom_torsion_atom_site_label_2
_geom_torsion_atom_site_label_3
_geom_torsion_atom_site_label_4
_geom_torsion
_geom_torsion_publ_flag
Cl1 Pt S C6 52.9(3) y
Cl2 Pt S C6 -130.0(3) ?
Cl1 Pt S C7 -52.6(3) ?
Cl2 Pt S C7 124.6(3) ?
Cl1 Pt N C1 -115.9(6) ?
Cl2 Pt N C1 67.0(6) y
Cl1 Pt N C5 61.2(6) ?
Cl2 Pt N C5 -115.9(6) ?
C5 N C1 C2 -2.0(12) ?
Pt N C1 C2 175.2(6) ?
N C1 C2 C3 0.4(13) ?
C1 C2 C3 C4 1.7(12) ?
C2 C3 C4 C5 -2.2(12) ?
C1 N C5 C4 1.4(12) ?
Pt N C5 C4 -175.8(6) ?
C3 C4 C5 N 0.7(13) ?
